data_4101766
loop_
_publ_author_name
'Berryman, Orion B'
'Bryantsev, Vyacheslav S'
'Stay, David P'
'Johnson, Darren W'
'Hay, Benjamin P'

_publ_section_title
;
 Structural criteria for the design of anion receptors: the interaction of
 halides with electron-deficient arenes.
;
_journal_issue 1
_journal_name_full 'Journal of the American Chemical Society'
_journal_page_first 48
_journal_page_last 58
_journal_paper_doi 10.1021/ja063460m
_journal_volume 129
_journal_year 2007
_chemical_formula_sum 'C32 H28 Br K N8 O6'
_chemical_formula_weight 739.63
_chemical_name_systematic
; 
 ? 
;
_space_group_IT_number 14
_symmetry_cell_setting monoclinic
_symmetry_space_group_name_Hall '-P 2ybc'
_symmetry_space_group_name_H-M 'P 1 21/c 1'
_atom_sites_solution_hydrogens geom
_atom_sites_solution_primary direct
_atom_sites_solution_secondary difmap
_audit_creation_method SHELXL-97
_cell_angle_alpha 90.00
_cell_angle_beta 102.415(5)
_cell_angle_gamma 90.00
_cell_formula_units_Z 4
_cell_length_a 16.976(4)
_cell_length_b 7.5295(19)
_cell_length_c 27.347(7)
_cell_measurement_reflns_used 2096
_cell_measurement_temperature 153(2)
_cell_measurement_theta_max 22.69
_cell_measurement_theta_min 2.81
_cell_volume 3413.8(15)
_computing_cell_refinement 'Bruker SMART'
_computing_data_collection 'Bruker SMART'
_computing_data_reduction 'Bruker SAINT'
_computing_molecular_graphics 'Bruker SHELXTL'
_computing_publication_material 'Bruker SHELXTL'
_computing_structure_refinement 'SHELXL-97 (Sheldrick, 1997)'
_computing_structure_solution 'SHELXS-97 (Sheldrick, 1990)'
_diffrn_ambient_temperature 153(2)
_diffrn_measured_fraction_theta_full 0.946
_diffrn_measured_fraction_theta_max 0.946
_diffrn_measurement_device_type 'CCD area detector'
_diffrn_measurement_method 'phi and omega scans'
_diffrn_radiation_monochromator graphite
_diffrn_radiation_source 'fine-focus sealed tube'
_diffrn_radiation_type MoK\a
_diffrn_radiation_wavelength 0.71073
_diffrn_reflns_av_R_equivalents 0.0754
_diffrn_reflns_av_sigmaI/netI 0.1082
_diffrn_reflns_limit_h_max 18
_diffrn_reflns_limit_h_min -22
_diffrn_reflns_limit_k_max 9
_diffrn_reflns_limit_k_min -9
_diffrn_reflns_limit_l_max 35
_diffrn_reflns_limit_l_min -29
_diffrn_reflns_number 20311
_diffrn_reflns_theta_full 28.03
_diffrn_reflns_theta_max 28.03
_diffrn_reflns_theta_min 1.23
_exptl_absorpt_coefficient_mu 1.381
_exptl_absorpt_correction_T_max 1.00
_exptl_absorpt_correction_T_min 0.530
_exptl_absorpt_correction_type multi-scan
_exptl_absorpt_process_details SADABS
_exptl_crystal_colour orange
_exptl_crystal_density_diffrn 1.439
_exptl_crystal_density_meas 0
_exptl_crystal_density_method 'not measured'
_exptl_crystal_description needle
_exptl_crystal_F_000 1512
_exptl_crystal_size_max 0.19
_exptl_crystal_size_mid 0.04
_exptl_crystal_size_min 0.02
_refine_diff_density_max 0.818
_refine_diff_density_min -0.783
_refine_diff_density_rms 0.088
_refine_ls_extinction_method none
_refine_ls_goodness_of_fit_ref 0.996
_refine_ls_hydrogen_treatment mixed
_refine_ls_matrix_type full
_refine_ls_number_parameters 545
_refine_ls_number_reflns 7805
_refine_ls_number_restraints 0
_refine_ls_restrained_S_all 0.996
_refine_ls_R_factor_all 0.1294
_refine_ls_R_factor_gt 0.0620
_refine_ls_shift/su_max 0.108
_refine_ls_shift/su_mean 0.001
_refine_ls_structure_factor_coef Fsqd
_refine_ls_weighting_details 'calc w=1/[\s^2^(Fo^2^)+(0.0391P)^2^+3.5696P] where P=(Fo^2^+2Fc^2^)/3'
_refine_ls_weighting_scheme calc
_refine_ls_wR_factor_gt 0.1039
_refine_ls_wR_factor_ref 0.1323
_reflns_number_gt 4427
_reflns_number_total 7805
_reflns_threshold_expression >2sigma(I)
_cod_data_source_file ja063460msi20060517_073913.cif
_cod_data_source_block ob083
_cod_depositor_comments
;
The following automatic conversions were performed:

'_symmetry_cell_setting' value 'Monoclinic' changed to 'monoclinic'
according to the built-in table from CIF Core dictionary named
'cif_core.dic' version 2.4.1 from 2010-06-29.

Automatic conversion script
Id: cif_fix_values 1673 2011-04-08 12:14:43Z adriana 
;
_cod_original_sg_symbol_H-M P2(1)/c
_cod_database_code 4101766

loop_
_symmetry_equiv_pos_as_xyz
'x, y, z'
'-x, y+1/2, -z+1/2'
'-x, -y, -z'
'x, -y-1/2, z-1/2'

loop_
_atom_site_label
_atom_site_type_symbol
_atom_site_fract_x
_atom_site_fract_y
_atom_site_fract_z
_atom_site_U_iso_or_equiv
_atom_site_adp_type
_atom_site_occupancy
_atom_site_symmetry_multiplicity
_atom_site_calc_flag
_atom_site_refinement_flags
_atom_site_disorder_assembly
_atom_site_disorder_group
Br1 Br 0.19033(3) 0.91194(6) 0.01752(2) 0.04193(16) Uani 1 1 d . . .
K1 K 0.75201(6) 0.52536(12) 0.75917(3) 0.0262(2) Uani 1 1 d . . .
O1 O 0.74181(17) 0.2841(4) 0.67754(11) 0.0275(7) Uani 1 1 d . . .
O2 O 0.87026(17) 0.5330(4) 0.70337(11) 0.0291(7) Uani 1 1 d . . .
O3 O 0.85291(17) 0.8248(4) 0.76516(10) 0.0280(7) Uani 1 1 d . . .
O4 O 0.75880(18) 0.7674(4) 0.83647(11) 0.0313(7) Uani 1 1 d . . .
O5 O 0.62469(18) 0.5347(4) 0.81032(11) 0.0342(8) Uani 1 1 d . . .
O6 O 0.64052(17) 0.2446(4) 0.74668(11) 0.0315(7) Uani 1 1 d . . .
N1 N 0.6540(2) 0.6760(5) 0.67266(15) 0.0384(10) Uani 1 1 d . . .
N2 N 0.6429(2) 0.0802(5) 0.47662(14) 0.0339(9) Uani 1 1 d . . .
N3 N 0.5457(2) 0.4628(5) 0.38251(15) 0.0362(10) Uani 1 1 d . . .
N4 N 0.5560(2) 1.0300(5) 0.57822(14) 0.0339(9) Uani 1 1 d . . .
N5 N 0.8316(2) 0.3486(5) 0.84830(15) 0.0354(10) Uani 1 1 d . . .
N6 N 0.7774(2) 0.6587(5) 1.07528(14) 0.0333(9) Uani 1 1 d . . .
N7 N 0.9957(2) 0.9222(5) 1.09203(14) 0.0351(9) Uani 1 1 d . . .
N8 N 1.0376(2) 0.5641(5) 0.86718(15) 0.0376(10) Uani 1 1 d . . .
C1 C 0.6284(2) 0.5956(6) 0.57873(15) 0.0230(9) Uani 1 1 d . . .
C2 C 0.6459(2) 0.4306(6) 0.56158(17) 0.0259(10) Uani 1 1 d . . .
C3 C 0.6277(2) 0.3953(5) 0.51065(15) 0.0221(9) Uani 1 1 d . . .
C4 C 0.5924(2) 0.5268(5) 0.47694(15) 0.0219(9) Uani 1 1 d . . .
C5 C 0.5755(2) 0.6933(6) 0.49410(16) 0.0211(9) Uani 1 1 d . . .
C6 C 0.5932(2) 0.7273(5) 0.54495(16) 0.0219(9) Uani 1 1 d . . .
C7 C 0.6444(3) 0.6367(5) 0.63148(18) 0.0277(10) Uani 1 1 d . . .
C8 C 0.6401(2) 0.2199(6) 0.49202(16) 0.0255(10) Uani 1 1 d . . .
C9 C 0.5684(2) 0.4898(5) 0.42429(18) 0.0261(10) Uani 1 1 d . . .
C10 C 0.5736(2) 0.8972(6) 0.56352(15) 0.0255(10) Uani 1 1 d . . .
C11 C 0.8807(2) 0.5273(5) 0.92946(15) 0.0221(9) Uani 1 1 d . . .
C12 C 0.8359(3) 0.5408(6) 0.96612(16) 0.0229(9) Uani 1 1 d . . .
C13 C 0.8635(2) 0.6443(5) 1.00786(15) 0.0213(9) Uani 1 1 d . . .
C14 C 0.9375(2) 0.7359(5) 1.01361(15) 0.0221(9) Uani 1 1 d . . .
C15 C 0.9841(3) 0.7194(5) 0.97738(16) 0.0229(9) Uani 1 1 d . . .
C16 C 0.9552(2) 0.6158(5) 0.93550(15) 0.0221(9) Uani 1 1 d . . .
C17 C 0.8524(2) 0.4233(6) 0.88497(17) 0.0252(9) Uani 1 1 d . . .
C18 C 0.8160(2) 0.6562(6) 1.04570(17) 0.0259(10) Uani 1 1 d . . .
C19 C 0.9683(2) 0.8416(6) 1.05733(16) 0.0235(9) Uani 1 1 d . . .
C20 C 1.0025(3) 0.5906(6) 0.89776(17) 0.0285(10) Uani 1 1 d . . .
C21 C 0.6857(3) 0.7908(7) 0.8538(2) 0.0394(13) Uani 1 1 d . . .
C22 C 0.6481(3) 0.6151(7) 0.85866(19) 0.0384(12) Uani 1 1 d . . .
C23 C 0.5895(3) 0.3647(7) 0.8140(2) 0.0415(13) Uani 1 1 d . . .
C24 C 0.5680(3) 0.2831(7) 0.7629(2) 0.0418(13) Uani 1 1 d . . .
C25 C 0.6257(3) 0.1578(7) 0.6993(2) 0.0355(12) Uani 1 1 d . . .
C26 C 0.7046(3) 0.1199(6) 0.6857(2) 0.0320(11) Uani 1 1 d . . .
C27 C 0.8194(3) 0.2575(6) 0.6666(2) 0.0346(12) Uani 1 1 d . . .
C28 C 0.8549(3) 0.4330(6) 0.65788(18) 0.0324(11) Uani 1 1 d . . .
C29 C 0.9014(3) 0.7048(6) 0.69657(19) 0.0337(11) Uani 1 1 d . . .
C30 C 0.9236(3) 0.7945(7) 0.74638(19) 0.0323(11) Uani 1 1 d . . .
C31 C 0.8715(3) 0.9077(7) 0.81313(17) 0.0314(11) Uani 1 1 d . . .
C32 C 0.7953(3) 0.9367(6) 0.8310(2) 0.0353(12) Uani 1 1 d . . .
H2 H 0.666(2) 0.341(5) 0.5832(15) 0.023(11) Uiso 1 1 d . . .
H5 H 0.553(2) 0.778(5) 0.4717(15) 0.022(11) Uiso 1 1 d . . .
H12 H 0.783(3) 0.485(6) 0.9613(16) 0.039(13) Uiso 1 1 d . . .
H15 H 1.038(3) 0.782(7) 0.9837(19) 0.065(17) Uiso 1 1 d . . .
H21A H 0.646(3) 0.871(5) 0.8263(16) 0.034(12) Uiso 1 1 d . . .
H21B H 0.694(3) 0.855(6) 0.8840(19) 0.050(15) Uiso 1 1 d . . .
H22A H 0.595(3) 0.633(5) 0.8727(16) 0.039(13) Uiso 1 1 d . . .
H22B H 0.685(3) 0.540(6) 0.8823(17) 0.036(13) Uiso 1 1 d . . .
H23A H 0.536(3) 0.383(6) 0.8298(18) 0.054(15) Uiso 1 1 d . . .
H23B H 0.630(3) 0.289(6) 0.8344(16) 0.037(14) Uiso 1 1 d . . .
H24A H 0.533(3) 0.363(7) 0.7372(19) 0.057(17) Uiso 1 1 d . . .
H24B H 0.529(3) 0.167(8) 0.764(2) 0.083(19) Uiso 1 1 d . . .
H25A H 0.594(2) 0.233(5) 0.6719(16) 0.028(12) Uiso 1 1 d . . .
H25B H 0.597(2) 0.043(6) 0.7023(15) 0.034(13) Uiso 1 1 d . . .
H26A H 0.695(2) 0.050(5) 0.6526(17) 0.034(12) Uiso 1 1 d . . .
H26B H 0.737(3) 0.052(6) 0.7099(17) 0.033(13) Uiso 1 1 d . . .
H27A H 0.811(3) 0.179(6) 0.6348(17) 0.041(13) Uiso 1 1 d . . .
H27B H 0.852(2) 0.201(5) 0.6937(16) 0.026(12) Uiso 1 1 d . . .
H28A H 0.817(2) 0.500(5) 0.6324(16) 0.025(12) Uiso 1 1 d . . .
H28B H 0.904(2) 0.421(5) 0.6466(15) 0.026(11) Uiso 1 1 d . . .
H29A H 0.856(3) 0.778(5) 0.6737(16) 0.031(12) Uiso 1 1 d . . .
H29B H 0.949(2) 0.695(5) 0.6821(15) 0.025(11) Uiso 1 1 d . . .
H30A H 0.954(3) 0.905(6) 0.7437(17) 0.046(14) Uiso 1 1 d . . .
H30B H 0.961(3) 0.727(6) 0.7690(16) 0.029(13) Uiso 1 1 d . . .
H31A H 0.894(2) 1.024(6) 0.8121(16) 0.033(13) Uiso 1 1 d . . .
H31B H 0.907(3) 0.830(6) 0.8369(18) 0.048(15) Uiso 1 1 d . . .
H32A H 0.747(3) 1.020(6) 0.8030(18) 0.054(15) Uiso 1 1 d . . .
H32B H 0.802(2) 0.993(5) 0.8608(16) 0.024(12) Uiso 1 1 d . . .

loop_
_atom_site_aniso_label
_atom_site_aniso_U_11
_atom_site_aniso_U_22
_atom_site_aniso_U_33
_atom_site_aniso_U_23
_atom_site_aniso_U_13
_atom_site_aniso_U_12
Br1 0.0285(2) 0.0309(3) 0.0687(4) 0.0086(3) 0.0155(2) 0.0036(2)
K1 0.0307(5) 0.0305(5) 0.0182(5) -0.0008(4) 0.0071(4) -0.0007(4)
O1 0.0297(17) 0.0251(16) 0.0290(19) -0.0008(13) 0.0094(13) 0.0005(13)
O2 0.0367(18) 0.0297(16) 0.0233(17) -0.0039(13) 0.0116(14) -0.0057(14)
O3 0.0285(17) 0.0334(17) 0.0213(18) -0.0052(13) 0.0037(13) -0.0010(14)
O4 0.0392(18) 0.0285(17) 0.0292(19) -0.0051(14) 0.0136(14) 0.0048(14)
O5 0.0421(19) 0.0325(17) 0.0302(19) -0.0002(14) 0.0130(15) -0.0007(15)
O6 0.0304(17) 0.0361(18) 0.0301(19) -0.0029(14) 0.0112(14) -0.0025(14)
N1 0.051(3) 0.034(2) 0.025(3) 0.0002(19) -0.001(2) 0.008(2)
N2 0.035(2) 0.032(2) 0.039(3) -0.0010(19) 0.0154(18) -0.0027(19)
N3 0.038(2) 0.044(2) 0.029(3) -0.0021(19) 0.0111(19) -0.0048(19)
N4 0.039(2) 0.035(2) 0.026(2) -0.0020(18) 0.0041(18) 0.0052(19)
N5 0.048(3) 0.028(2) 0.029(2) -0.0005(18) 0.0058(19) 0.0035(19)
N6 0.029(2) 0.048(2) 0.024(2) -0.0024(18) 0.0085(17) 0.0035(18)
N7 0.037(2) 0.041(2) 0.028(2) -0.0068(19) 0.0076(18) -0.004(2)
N8 0.043(2) 0.042(2) 0.033(2) 0.0045(19) 0.0202(19) 0.001(2)
C1 0.022(2) 0.029(2) 0.018(2) -0.0035(19) 0.0032(17) -0.0026(19)
C2 0.024(2) 0.027(2) 0.026(3) 0.006(2) 0.0035(19) 0.0020(19)
C3 0.018(2) 0.027(2) 0.024(2) -0.0003(19) 0.0099(17) -0.0029(18)
C4 0.022(2) 0.030(2) 0.016(2) 0.0015(18) 0.0087(17) -0.0019(18)
C5 0.017(2) 0.026(2) 0.019(2) 0.0042(19) 0.0027(17) 0.0004(18)
C6 0.020(2) 0.021(2) 0.024(3) -0.0005(18) 0.0046(18) -0.0025(17)
C7 0.030(2) 0.023(2) 0.029(3) 0.002(2) 0.005(2) 0.0034(19)
C8 0.028(2) 0.028(2) 0.023(3) 0.003(2) 0.0096(19) -0.0006(19)
C9 0.025(2) 0.026(2) 0.031(3) 0.003(2) 0.012(2) -0.0025(19)
C10 0.028(2) 0.033(3) 0.014(2) 0.004(2) 0.0016(18) 0.000(2)
C11 0.024(2) 0.023(2) 0.018(2) 0.0005(18) 0.0002(17) 0.0024(17)
C12 0.022(2) 0.027(2) 0.021(2) 0.0041(18) 0.0072(18) 0.0036(18)
C13 0.021(2) 0.023(2) 0.020(2) 0.0026(18) 0.0040(17) 0.0018(17)
C14 0.020(2) 0.026(2) 0.018(2) 0.0015(18) -0.0008(17) 0.0022(18)
C15 0.022(2) 0.027(2) 0.019(2) 0.0044(18) 0.0029(18) 0.0047(19)
C16 0.024(2) 0.022(2) 0.021(2) 0.0054(18) 0.0053(17) 0.0050(18)
C17 0.027(2) 0.024(2) 0.025(3) -0.002(2) 0.0066(19) 0.0011(19)
C18 0.022(2) 0.028(2) 0.026(3) -0.0015(19) 0.0014(19) 0.0007(18)
C19 0.024(2) 0.029(2) 0.019(2) 0.003(2) 0.0082(18) -0.0009(19)
C20 0.030(2) 0.031(2) 0.026(3) 0.009(2) 0.008(2) 0.003(2)
C21 0.045(3) 0.043(3) 0.035(3) -0.009(3) 0.018(3) 0.006(3)
C22 0.037(3) 0.055(3) 0.026(3) -0.003(3) 0.013(2) 0.006(3)
C23 0.043(3) 0.040(3) 0.050(4) 0.001(3) 0.028(3) 0.000(3)
C24 0.032(3) 0.043(3) 0.055(4) -0.004(3) 0.018(3) -0.007(3)
C25 0.034(3) 0.032(3) 0.040(3) -0.002(2) 0.006(2) -0.008(2)
C26 0.039(3) 0.025(3) 0.030(3) -0.001(2) 0.004(2) -0.004(2)
C27 0.037(3) 0.028(3) 0.040(3) -0.004(2) 0.012(2) 0.004(2)
C28 0.034(3) 0.037(3) 0.029(3) -0.003(2) 0.013(2) -0.001(2)
C29 0.039(3) 0.033(3) 0.033(3) -0.003(2) 0.018(2) -0.008(2)
C30 0.030(3) 0.034(3) 0.034(3) -0.003(2) 0.008(2) -0.004(2)
C31 0.040(3) 0.030(2) 0.022(3) -0.006(2) 0.002(2) -0.001(2)
C32 0.052(3) 0.026(3) 0.029(3) -0.008(2) 0.010(2) 0.000(2)

loop_
_atom_type_symbol
_atom_type_description
_atom_type_scat_dispersion_real
_atom_type_scat_dispersion_imag
_atom_type_scat_source
C C 0.0033 0.0016 'International Tables Vol C Tables 4.2.6.8 and 6.1.1.4'
H H 0.0000 0.0000 'International Tables Vol C Tables 4.2.6.8 and 6.1.1.4'
N N 0.0061 0.0033 'International Tables Vol C Tables 4.2.6.8 and 6.1.1.4'
O O 0.0106 0.0060 'International Tables Vol C Tables 4.2.6.8 and 6.1.1.4'
K K 0.2009 0.2494 'International Tables Vol C Tables 4.2.6.8 and 6.1.1.4'
Br Br -0.2901 2.4595 'International Tables Vol C Tables 4.2.6.8 and 6.1.1.4'

loop_
_geom_angle_atom_site_label_1
_geom_angle_atom_site_label_2
_geom_angle_atom_site_label_3
_geom_angle
_geom_angle_site_symmetry_1
_geom_angle_site_symmetry_3
_geom_angle_publ_flag
O2 K1 O4 119.31(9) . . ?
O2 K1 O6 119.85(9) . . ?
O4 K1 O6 120.23(9) . . ?
O2 K1 O3 60.76(9) . . ?
O4 K1 O3 60.30(9) . . ?
O6 K1 O3 174.62(9) . . ?
O2 K1 O5 175.61(9) . . ?
O4 K1 O5 61.04(9) . . ?
O6 K1 O5 60.68(9) . . ?
O3 K1 O5 118.25(9) . . ?
O2 K1 N1 84.06(11) . . ?
O4 K1 N1 107.16(11) . . ?
O6 K1 N1 86.57(11) . . ?
O3 K1 N1 88.20(10) . . ?
O5 K1 N1 91.66(11) . . ?
O2 K1 N5 102.38(11) . . ?
O4 K1 N5 73.78(10) . . ?
O6 K1 N5 86.31(10) . . ?
O3 K1 N5 98.84(10) . . ?
O5 K1 N5 81.97(10) . . ?
N1 K1 N5 172.15(12) . . ?
O2 K1 O1 60.78(8) . . ?
O4 K1 O1 178.16(9) . . ?
O6 K1 O1 60.00(9) . . ?
O3 K1 O1 119.28(9) . . ?
O5 K1 O1 118.71(9) . . ?
N1 K1 O1 71.00(10) . . ?
N5 K1 O1 108.03(10) . . ?
C27 O1 C26 111.7(3) . . ?
C27 O1 K1 110.5(3) . . ?
C26 O1 K1 112.5(3) . . ?
C29 O2 C28 111.6(3) . . ?
C29 O2 K1 115.1(3) . . ?
C28 O2 K1 116.7(2) . . ?
C30 O3 C31 111.5(3) . . ?
C30 O3 K1 113.7(3) . . ?
C31 O3 K1 114.6(3) . . ?
C21 O4 C32 110.4(3) . . ?
C21 O4 K1 115.9(3) . . ?
C32 O4 K1 116.8(3) . . ?
C23 O5 C22 110.6(4) . . ?
C23 O5 K1 113.0(3) . . ?
C22 O5 K1 112.3(3) . . ?
C25 O6 C24 112.4(4) . . ?
C25 O6 K1 116.0(3) . . ?
C24 O6 K1 114.4(3) . . ?
C7 N1 K1 131.0(3) . . ?
C17 N5 K1 121.5(3) . . ?
C2 C1 C6 120.4(4) . . ?
C2 C1 C7 121.6(4) . . ?
C6 C1 C7 118.0(4) . . ?
C1 C2 C3 119.7(4) . . ?
C2 C3 C4 119.9(4) . . ?
C2 C3 C8 120.7(4) . . ?
C4 C3 C8 119.2(4) . . ?
C5 C4 C3 120.4(4) . . ?
C5 C4 C9 118.6(4) . . ?
C3 C4 C9 120.9(4) . . ?
C6 C5 C4 119.4(4) . . ?
C5 C6 C1 120.2(4) . . ?
C5 C6 C10 120.2(4) . . ?
C1 C6 C10 119.7(4) . . ?
N1 C7 C1 176.3(5) . . ?
N2 C8 C3 174.2(4) . . ?
N3 C9 C4 176.8(5) . . ?
N4 C10 C6 178.2(5) . . ?
C12 C11 C16 120.0(4) . . ?
C12 C11 C17 121.0(4) . . ?
C16 C11 C17 119.0(4) . . ?
C13 C12 C11 119.9(4) . . ?
C12 C13 C14 120.3(4) . . ?
C12 C13 C18 119.1(4) . . ?
C14 C13 C18 120.7(4) . . ?
C15 C14 C13 120.2(4) . . ?
C15 C14 C19 118.5(4) . . ?
C13 C14 C19 121.3(4) . . ?
C16 C15 C14 118.8(4) . . ?
C15 C16 C11 120.9(4) . . ?
C15 C16 C20 120.7(4) . . ?
C11 C16 C20 118.4(4) . . ?
N5 C17 C11 176.1(5) . . ?
N6 C18 C13 177.2(5) . . ?
N7 C19 C14 177.2(5) . . ?
N8 C20 C16 176.8(5) . . ?
O4 C21 C22 109.8(4) . . ?
O5 C22 C21 109.5(4) . . ?
O5 C23 C24 108.9(4) . . ?
O6 C24 C23 108.7(4) . . ?
O6 C25 C26 108.7(4) . . ?
O1 C26 C25 108.9(4) . . ?
O1 C27 C28 109.3(4) . . ?
O2 C28 C27 109.4(4) . . ?
O2 C29 C30 108.6(4) . . ?
O3 C30 C29 109.6(4) . . ?
O3 C31 C32 109.3(4) . . ?
O4 C32 C31 109.1(4) . . ?

loop_
_geom_bond_atom_site_label_1
_geom_bond_atom_site_label_2
_geom_bond_distance
_geom_bond_site_symmetry_2
_geom_bond_publ_flag
K1 O2 2.771(3) . ?
K1 O4 2.775(3) . ?
K1 O6 2.809(3) . ?
K1 O3 2.815(3) . ?
K1 O5 2.817(3) . ?
K1 N1 2.821(4) . ?
K1 N5 2.850(4) . ?
K1 O1 2.854(3) . ?
O1 C27 1.427(5) . ?
O1 C26 1.428(5) . ?
O2 C29 1.425(5) . ?
O2 C28 1.430(5) . ?
O3 C30 1.421(5) . ?
O3 C31 1.426(5) . ?
O4 C21 1.432(6) . ?
O4 C32 1.439(5) . ?
O5 C23 1.426(6) . ?
O5 C22 1.430(6) . ?
O6 C25 1.423(6) . ?
O6 C24 1.425(6) . ?
N1 C7 1.142(5) . ?
N2 C8 1.138(5) . ?
N3 C9 1.143(5) . ?
N4 C10 1.141(5) . ?
N5 C17 1.138(5) . ?
N6 C18 1.146(5) . ?
N7 C19 1.138(5) . ?
N8 C20 1.143(5) . ?
C1 C2 1.382(6) . ?
C1 C6 1.399(6) . ?
C1 C7 1.443(6) . ?
C2 C3 1.386(6) . ?
C3 C4 1.397(6) . ?
C3 C8 1.447(6) . ?
C4 C5 1.390(6) . ?
C4 C9 1.437(6) . ?
C5 C6 1.382(6) . ?
C6 C10 1.441(6) . ?
C11 C12 1.387(6) . ?
C11 C16 1.406(5) . ?
C11 C17 1.440(6) . ?
C12 C13 1.378(6) . ?
C13 C14 1.412(5) . ?
C13 C18 1.444(6) . ?
C14 C15 1.399(6) . ?
C14 C19 1.438(6) . ?
C15 C16 1.386(6) . ?
C16 C20 1.450(6) . ?
C21 C22 1.487(7) . ?
C23 C24 1.497(7) . ?
C25 C26 1.494(7) . ?
C27 C28 1.492(7) . ?
C29 C30 1.494(7) . ?
C31 C32 1.494(7) . ?
